data_7123623
loop_
_publ_author_name
'Yugandar , Somaraju'
'Nakamura, Hiroyuki'

_publ_section_title
;
 Rhodium(III)-Catalysed Carboxylate-Directed C-H Functionalizations of
 Isoxazoles with Alkynes
;
_journal_name_full 'Chemical Communications'
_journal_paper_doi 10.1039/C9CC03283E
_journal_year 2019
_chemical_formula_sum 'C24 H14 Cl N O3'
_chemical_formula_weight 399.81
_space_group_crystal_system monoclinic
_space_group_IT_number 4
_space_group_name_Hall 'P 2yb'
_space_group_name_H-M_alt 'P 1 21 1'
_symmetry_space_group_name_Hall 'P 2yb'
_symmetry_space_group_name_H-M 'P 1 21 1'
_atom_sites_solution_hydrogens geom
_audit_creation_method SHELXL-2016/6
_audit_update_record
;
2018-09-29 deposited with the CCDC.    2019-06-10 downloaded from the CCDC.
;
_cell_angle_alpha 90
_cell_angle_beta 111.014(2)
_cell_angle_gamma 90
_cell_formula_units_Z 2
_cell_length_a 11.1094(16)
_cell_length_b 5.7150(8)
_cell_length_c 15.077(2)
_cell_measurement_reflns_used 3581
_cell_measurement_temperature 90
_cell_measurement_theta_max 28.603
_cell_measurement_theta_min 2.827
_cell_volume 893.6(2)
_computing_cell_refinement 'APEX2 (Bruker AXS, 2006)'
_computing_data_collection 'APEX2 (Bruker AXS, 2006)'
_computing_data_reduction 'SAINT (Bruker AXS, 2004)'
_computing_molecular_graphics 'XSHELXle (Bruker AXS)'
_computing_publication_material 'XCIF (Bruker AXS, 2001)'
_computing_structure_refinement 'SHELXL-2016 (Sheldrick, 2016)'
_computing_structure_solution 'SHELXT (Sheldrick, 2014)'
_diffrn_ambient_temperature 90
_diffrn_detector_area_resol_mean 8.333
_diffrn_measured_fraction_theta_full 0.996
_diffrn_measured_fraction_theta_max 0.909
_diffrn_measurement_device_type 'Bruker APEXII CCD area detector'
_diffrn_measurement_method 'phi and omega scans'
_diffrn_radiation_monochromator 'Bruker Helios multilayer confocal mirror'
_diffrn_radiation_source 'Bruker TXS fine-focus rotating anode'
_diffrn_radiation_type MoK\a
_diffrn_radiation_wavelength 0.71073
_diffrn_reflns_av_R_equivalents 0.0125
_diffrn_reflns_av_unetI/netI 0.0281
_diffrn_reflns_Laue_measured_fraction_full 0.996
_diffrn_reflns_Laue_measured_fraction_max 0.909
_diffrn_reflns_limit_h_max 14
_diffrn_reflns_limit_h_min -12
_diffrn_reflns_limit_k_max 7
_diffrn_reflns_limit_k_min -7
_diffrn_reflns_limit_l_max 15
_diffrn_reflns_limit_l_min -20
_diffrn_reflns_number 5418
_diffrn_reflns_point_group_measured_fraction_full 0.934
_diffrn_reflns_point_group_measured_fraction_max 0.815
_diffrn_reflns_theta_full 25.242
_diffrn_reflns_theta_max 29.081
_diffrn_reflns_theta_min 1.447
_exptl_absorpt_coefficient_mu 0.242
_exptl_absorpt_correction_T_max 0.987
_exptl_absorpt_correction_T_min 0.959
_exptl_absorpt_correction_type multi-scan
_exptl_absorpt_process_details
;
SADABS Sheldrick 1996
;
_exptl_crystal_colour yellow
_exptl_crystal_density_diffrn 1.486
_exptl_crystal_description prism
_exptl_crystal_F_000 412
_exptl_crystal_size_max 0.480
_exptl_crystal_size_mid 0.060
_exptl_crystal_size_min 0.054
_refine_diff_density_max 0.323
_refine_diff_density_min -0.186
_refine_diff_density_rms 0.042
_refine_ls_abs_structure_details
;
 Flack x determined using 1417 quotients [(I+)-(I-)]/[(I+)+(I-)]
 (Parsons, Flack and Wagner, Acta Cryst. B69 (2013) 249-259).
;
_refine_ls_abs_structure_Flack -0.08(2)
_refine_ls_extinction_method none
_refine_ls_goodness_of_fit_ref 1.025
_refine_ls_hydrogen_treatment constr
_refine_ls_matrix_type full
_refine_ls_number_parameters 262
_refine_ls_number_reflns 3890
_refine_ls_number_restraints 1
_refine_ls_restrained_S_all 1.025
_refine_ls_R_factor_all 0.0305
_refine_ls_R_factor_gt 0.0290
_refine_ls_shift/su_max 0.000
_refine_ls_shift/su_mean 0.000
_refine_ls_structure_factor_coef Fsqd
_refine_ls_weighting_details 'w=1/[\s^2^(Fo^2^)+(0.0445P)^2^+0.1465P] where P=(Fo^2^+2Fc^2^)/3'
_refine_ls_weighting_scheme calc
_refine_ls_wR_factor_gt 0.0737
_refine_ls_wR_factor_ref 0.0746
_reflns_Friedel_coverage 0.635
_reflns_Friedel_fraction_full 0.856
_reflns_Friedel_fraction_max 0.700
_reflns_number_gt 3743
_reflns_number_total 3890
_reflns_threshold_expression 'I > 2\s(I)'
_cod_data_source_file c9cc03283e2.cif
_cod_data_source_block CRL37138_399_1_2m_a
_cod_database_code 7123623
_shelx_shelxl_version_number 2016/6
_shelx_space_group_comment
;
The symmetry employed for this shelxl refinement is uniquely defined
by the following loop, which should always be used as a source of
symmetry information in preference to the above space-group names.
They are only intended as comments.
;
_shelx_estimated_absorpt_t_min 0.893
_shelx_estimated_absorpt_t_max 0.987

loop_
_space_group_symop_operation_xyz
'x, y, z'
'-x, y+1/2, -z'

loop_
_atom_site_label
_atom_site_type_symbol
_atom_site_fract_x
_atom_site_fract_y
_atom_site_fract_z
_atom_site_U_iso_or_equiv
_atom_site_adp_type
_atom_site_occupancy
_atom_site_site_symmetry_order
_atom_site_calc_flag
_atom_site_refinement_flags_posn
_atom_site_refinement_flags_adp
Cl1 Cl 0.08974(5) -0.06390(10) 0.73394(4) 0.02488(14) Uani 1 1 d . .
O1 O 0.42606(13) 0.6634(3) 0.35821(10) 0.0161(3) Uani 1 1 d . .
N1 N 0.15998(17) 0.0354(3) 0.31734(12) 0.0179(4) Uani 1 1 d . .
C1 C 0.23654(19) 0.2514(4) 0.55826(14) 0.0179(4) Uani 1 1 d . .
H1 H 0.281445 0.391829 0.556553 0.021 Uiso 1 1 calc R U
C2 C 0.2015(2) 0.2036(4) 0.63702(15) 0.0184(4) Uani 1 1 d . .
H2 H 0.220932 0.311400 0.688199 0.022 Uiso 1 1 calc R U
O2 O 0.41387(14) 0.5955(3) 0.49947(10) 0.0198(3) Uani 1 1 d . .
O3 O 0.18036(14) 0.1455(3) 0.23913(10) 0.0187(3) Uani 1 1 d . .
C3 C 0.13828(19) -0.0034(4) 0.63868(14) 0.0174(4) Uani 1 1 d . .
C4 C 0.1116(2) -0.1677(4) 0.56559(15) 0.0184(4) Uani 1 1 d . .
H4 H 0.070481 -0.311437 0.568950 0.022 Uiso 1 1 calc R U
C5 C 0.14622(19) -0.1175(4) 0.48821(15) 0.0173(4) Uani 1 1 d . .
H5 H 0.129243 -0.228250 0.438226 0.021 Uiso 1 1 calc R U
C6 C 0.20612(18) 0.0954(4) 0.48272(14) 0.0156(4) Uani 1 1 d . .
C8 C 0.29031(19) 0.3517(4) 0.36874(14) 0.0134(4) Uani 1 1 d . .
C7 C 0.22362(19) 0.1597(4) 0.39295(14) 0.0153(4) Uani 1 1 d . .
C9 C 0.37707(18) 0.5366(4) 0.41755(14) 0.0152(4) Uani 1 1 d . .
C10 C 0.38560(19) 0.6430(4) 0.26104(13) 0.0143(4) Uani 1 1 d . .
C11 C 0.29599(19) 0.4830(4) 0.21271(13) 0.0155(4) Uani 1 1 d . .
C12 C 0.25716(19) 0.3310(4) 0.27231(14) 0.0153(4) Uani 1 1 d . .
C13 C 0.45652(18) 0.8084(4) 0.22243(14) 0.0145(4) Uani 1 1 d . .
C14 C 0.50579(19) 1.0163(4) 0.27075(14) 0.0161(4) Uani 1 1 d . .
H14 H 0.491871 1.052654 0.327808 0.019 Uiso 1 1 calc R U
C15 C 0.57497(19) 1.1698(4) 0.23576(15) 0.0198(4) Uani 1 1 d . .
H15 H 0.607582 1.311166 0.268797 0.024 Uiso 1 1 calc R U
C16 C 0.5967(2) 1.1180(4) 0.15287(16) 0.0211(5) Uani 1 1 d . .
H16 H 0.643884 1.223435 0.129009 0.025 Uiso 1 1 calc R U
C17 C 0.5488(2) 0.9098(4) 0.10479(15) 0.0210(4) Uani 1 1 d . .
H17 H 0.563800 0.873423 0.048122 0.025 Uiso 1 1 calc R U
C18 C 0.47966(19) 0.7559(4) 0.13915(14) 0.0170(4) Uani 1 1 d . .
H18 H 0.447760 0.614224 0.106144 0.020 Uiso 1 1 calc R U
C19 C 0.23353(18) 0.4675(4) 0.10720(13) 0.0148(4) Uani 1 1 d . .
C20 C 0.15685(19) 0.6528(4) 0.05728(14) 0.0170(4) Uani 1 1 d . .
H20 H 0.146437 0.788072 0.090416 0.020 Uiso 1 1 calc R U
C21 C 0.0957(2) 0.6393(4) -0.04091(15) 0.0198(4) Uani 1 1 d . .
H21 H 0.043235 0.765050 -0.074648 0.024 Uiso 1 1 calc R U
C22 C 0.11140(19) 0.4419(4) -0.08968(14) 0.0194(4) Uani 1 1 d . .
H22 H 0.070569 0.433494 -0.156788 0.023 Uiso 1 1 calc R U
C23 C 0.1869(2) 0.2573(4) -0.03998(15) 0.0188(4) Uani 1 1 d . .
H23 H 0.197518 0.122353 -0.073253 0.023 Uiso 1 1 calc R U
C24 C 0.24693(19) 0.2687(4) 0.05790(14) 0.0164(4) Uani 1 1 d . .
H24 H 0.297362 0.140643 0.091523 0.020 Uiso 1 1 calc R U

loop_
_atom_site_aniso_label
_atom_site_aniso_U_11
_atom_site_aniso_U_22
_atom_site_aniso_U_33
_atom_site_aniso_U_23
_atom_site_aniso_U_13
_atom_site_aniso_U_12
Cl1 0.0288(3) 0.0297(3) 0.0186(2) 0.0017(2) 0.0115(2) -0.0080(2)
O1 0.0186(7) 0.0167(7) 0.0131(7) -0.0002(6) 0.0057(6) -0.0032(6)
N1 0.0197(8) 0.0196(9) 0.0146(8) 0.0019(7) 0.0063(7) -0.0047(7)
C1 0.0166(9) 0.0165(10) 0.0185(10) 0.0013(8) 0.0039(8) -0.0025(8)
C2 0.0186(10) 0.0185(11) 0.0169(10) -0.0009(8) 0.0049(8) -0.0036(8)
O2 0.0237(7) 0.0211(8) 0.0134(7) -0.0022(6) 0.0051(6) -0.0059(6)
O3 0.0215(7) 0.0181(8) 0.0164(7) -0.0020(6) 0.0067(6) -0.0050(6)
C3 0.0159(9) 0.0222(12) 0.0142(9) 0.0059(8) 0.0054(7) -0.0002(8)
C4 0.0180(10) 0.0153(10) 0.0207(10) 0.0024(8) 0.0053(8) -0.0011(8)
C5 0.0182(9) 0.0148(11) 0.0177(9) -0.0010(8) 0.0049(8) -0.0003(8)
C6 0.0122(8) 0.0163(10) 0.0166(9) 0.0015(8) 0.0033(7) 0.0016(8)
C8 0.0129(9) 0.0133(9) 0.0136(9) 0.0006(7) 0.0042(7) 0.0014(7)
C7 0.0143(9) 0.0142(9) 0.0174(9) 0.0012(8) 0.0057(7) 0.0010(8)
C9 0.0147(9) 0.0161(10) 0.0158(9) 0.0037(8) 0.0067(7) 0.0027(8)
C10 0.0171(9) 0.0148(10) 0.0114(9) 0.0004(7) 0.0055(7) 0.0039(8)
C11 0.0160(9) 0.0163(11) 0.0147(9) 0.0026(8) 0.0062(7) 0.0037(7)
C12 0.0133(9) 0.0149(10) 0.0161(9) -0.0008(8) 0.0035(7) 0.0000(7)
C13 0.0114(9) 0.0155(10) 0.0153(9) 0.0023(8) 0.0033(7) 0.0007(7)
C14 0.0133(9) 0.0170(10) 0.0156(9) 0.0012(8) 0.0024(7) 0.0031(8)
C15 0.0158(9) 0.0146(10) 0.0254(11) 0.0027(9) 0.0031(8) 0.0001(8)
C16 0.0182(10) 0.0197(11) 0.0267(11) 0.0081(9) 0.0094(8) 0.0013(9)
C17 0.0187(9) 0.0264(12) 0.0197(9) 0.0031(9) 0.0091(8) 0.0026(9)
C18 0.0175(9) 0.0159(10) 0.0176(9) 0.0001(8) 0.0063(8) 0.0021(8)
C19 0.0132(8) 0.0177(11) 0.0131(8) 0.0009(8) 0.0041(7) -0.0026(8)
C20 0.0169(9) 0.0152(10) 0.0188(10) 0.0000(8) 0.0062(8) -0.0004(8)
C21 0.0159(9) 0.0200(11) 0.0202(10) 0.0057(9) 0.0024(8) 0.0013(8)
C22 0.0172(9) 0.0252(11) 0.0141(8) 0.0020(9) 0.0035(7) -0.0042(9)
C23 0.0200(10) 0.0201(11) 0.0175(10) -0.0032(8) 0.0084(8) -0.0023(9)
C24 0.0164(9) 0.0147(10) 0.0175(10) 0.0015(8) 0.0054(8) 0.0009(8)

loop_
_atom_type_symbol
_atom_type_description
_atom_type_scat_dispersion_real
_atom_type_scat_dispersion_imag
_atom_type_scat_source
C C 0.0033 0.0016 'International Tables Vol C Tables 4.2.6.8 and 6.1.1.4'
H H 0.0000 0.0000 'International Tables Vol C Tables 4.2.6.8 and 6.1.1.4'
Cl Cl 0.1484 0.1585 'International Tables Vol C Tables 4.2.6.8 and 6.1.1.4'
N N 0.0061 0.0033 'International Tables Vol C Tables 4.2.6.8 and 6.1.1.4'
O O 0.0106 0.0060 'International Tables Vol C Tables 4.2.6.8 and 6.1.1.4'

loop_
_geom_angle_atom_site_label_1
_geom_angle_atom_site_label_2
_geom_angle_atom_site_label_3
_geom_angle
C10 O1 C9 125.61(16)
C7 N1 O3 106.47(16)
C6 C1 C2 120.6(2)
C6 C1 H1 119.7
C2 C1 H1 119.7
C3 C2 C1 118.7(2)
C3 C2 H2 120.7
C1 C2 H2 120.7
C12 O3 N1 108.03(15)
C2 C3 C4 121.82(19)
C2 C3 Cl1 119.70(16)
C4 C3 Cl1 118.48(16)
C5 C4 C3 118.8(2)
C5 C4 H4 120.6
C3 C4 H4 120.6
C4 C5 C6 120.7(2)
C4 C5 H5 119.6
C6 C5 H5 119.6
C1 C6 C5 119.28(19)
C1 C6 C7 121.11(19)
C5 C6 C7 119.31(18)
C12 C8 C9 118.73(18)
C12 C8 C7 103.63(17)
C9 C8 C7 137.61(18)
N1 C7 C8 110.93(17)
N1 C7 C6 116.91(18)
C8 C7 C6 131.89(18)
O2 C9 O1 116.34(18)
O2 C9 C8 130.45(19)
O1 C9 C8 113.20(16)
C11 C10 O1 121.75(17)
C11 C10 C13 127.77(18)
O1 C10 C13 110.43(17)
C10 C11 C12 113.75(17)
C10 C11 C19 125.72(18)
C12 C11 C19 120.42(18)
O3 C12 C8 110.92(18)
O3 C12 C11 122.93(18)
C8 C12 C11 126.15(19)
C14 C13 C18 119.04(19)
C14 C13 C10 120.18(18)
C18 C13 C10 120.74(19)
C15 C14 C13 120.35(19)
C15 C14 H14 119.8
C13 C14 H14 119.8
C16 C15 C14 120.4(2)
C16 C15 H15 119.8
C14 C15 H15 119.8
C15 C16 C17 119.5(2)
C15 C16 H16 120.2
C17 C16 H16 120.2
C18 C17 C16 120.41(19)
C18 C17 H17 119.8
C16 C17 H17 119.8
C17 C18 C13 120.3(2)
C17 C18 H18 119.9
C13 C18 H18 119.9
C24 C19 C20 119.42(18)
C24 C19 C11 121.24(18)
C20 C19 C11 119.31(18)
C21 C20 C19 120.1(2)
C21 C20 H20 119.9
C19 C20 H20 119.9
C22 C21 C20 120.1(2)
C22 C21 H21 120.0
C20 C21 H21 120.0
C23 C22 C21 119.79(18)
C23 C22 H22 120.1
C21 C22 H22 120.1
C24 C23 C22 120.4(2)
C24 C23 H23 119.8
C22 C23 H23 119.8
C23 C24 C19 120.22(19)
C23 C24 H24 119.9
C19 C24 H24 119.9

loop_
_geom_bond_atom_site_label_1
_geom_bond_atom_site_label_2
_geom_bond_distance
Cl1 C3 1.740(2)
O1 C10 1.375(2)
O1 C9 1.404(2)
N1 C7 1.314(3)
N1 O3 1.424(2)
C1 C6 1.390(3)
C1 C2 1.403(3)
C1 H1 0.9500
C2 C3 1.380(3)
C2 H2 0.9500
O2 C9 1.202(2)
O3 C12 1.340(3)
C3 C4 1.396(3)
C4 C5 1.383(3)
C4 H4 0.9500
C5 C6 1.403(3)
C5 H5 0.9500
C6 C7 1.481(3)
C8 C12 1.371(3)
C8 C9 1.442(3)
C8 C7 1.442(3)
C10 C11 1.356(3)
C10 C13 1.477(3)
C11 C12 1.423(3)
C11 C19 1.493(3)
C13 C14 1.398(3)
C13 C18 1.401(3)
C14 C15 1.389(3)
C14 H14 0.9500
C15 C16 1.387(3)
C15 H15 0.9500
C16 C17 1.395(3)
C16 H16 0.9500
C17 C18 1.385(3)
C17 H17 0.9500
C18 H18 0.9500
C19 C24 1.394(3)
C19 C20 1.398(3)
C20 C21 1.392(3)
C20 H20 0.9500
C21 C22 1.391(3)
C21 H21 0.9500
C22 C23 1.389(3)
C22 H22 0.9500
C23 C24 1.386(3)
C23 H23 0.9500
C24 H24 0.9500
